data_1552108
loop_
_publ_author_name
'Petel, Brittney E.'
'Meyer, Rachel L.'
'Brennessel, William W.'
'Matson, Ellen'

_publ_section_title
;
 Oxygen atom transfer with organofunctionalized polyoxovanadium clusters:
 O-atom vacancy formation with tertiary phosphines and deoxygenation of
 styrene oxide
;
_journal_name_full 'Chemical Science'
_journal_paper_doi 10.1039/C9SC02882J
_journal_year 2019
_chemical_absolute_configuration ad
_chemical_formula_moiety 'C32 H71 O19 P V6'
_chemical_formula_sum 'C32 H71 O19 P V6'
_chemical_formula_weight 1096.49
_space_group_crystal_system monoclinic
_space_group_IT_number 9
_space_group_name_Hall 'C -2yc'
_space_group_name_H-M_alt 'C 1 c 1'
_symmetry_space_group_name_Hall 'C -2yc'
_symmetry_space_group_name_H-M 'C 1 c 1'
_atom_sites_solution_hydrogens geom
_atom_sites_solution_primary dual
_atom_sites_solution_secondary difmap
_audit_creation_date 2019-01-29
_audit_creation_method
;
Olex2 1.2-ac3
(compiled 2017.08.10 svn.r3458 for OlexSys, GUI svn.r5381)
;
_audit_update_record
;
2019-05-06 deposited with the CCDC.    2019-07-15 downloaded from the CCDC.
;
_cell_angle_alpha 90
_cell_angle_beta 101.7536(14)
_cell_angle_gamma 90
_cell_formula_units_Z 4
_cell_length_a 20.7441(3)
_cell_length_b 10.74980(16)
_cell_length_c 21.6524(3)
_cell_measurement_reflns_used 25219
_cell_measurement_temperature 100.0(3)
_cell_measurement_theta_max 77.5260
_cell_measurement_theta_min 4.1330
_cell_volume 4727.14(12)
_computing_cell_refinement 'CrysAlisPro 1.171.39.46 (Rigaku OD, 2018)'
_computing_data_collection 'CrysAlisPro 1.171.39.46 (Rigaku OD, 2018)'
_computing_data_reduction 'CrysAlisPro 1.171.39.46 (Rigaku OD, 2018)'
_computing_molecular_graphics 'Olex2 (Dolomanov et al., 2009)'
_computing_publication_material 'Olex2 (Dolomanov et al., 2009)'
_computing_structure_refinement 'ShelXL (Sheldrick, 2015b)'
_computing_structure_solution 'ShelXT (Sheldrick, 2015a)'
_diffrn_ambient_environment N~2~
_diffrn_ambient_temperature 100.0(3)
_diffrn_detector 'CCD plate'
_diffrn_detector_type HyPix
_diffrn_measured_fraction_theta_full 0.999
_diffrn_measured_fraction_theta_max 0.988
_diffrn_measurement_details
;
List of Runs (angles in degrees, time in seconds):

  # Type    Start    End  Width  t~exp~   \w     \q     \k     \f   Frames
#--------------------------------------------------------------------------
  1  \w     14.00  40.00   0.50    0.36    --   49.87 -97.00 -83.00   52
  2  \w     47.00  72.00   0.50    1.44    --  105.75 -97.00 -83.00   50
  3  \w     58.00 127.00   0.50    1.44    --  105.75 -77.00 -30.00  138
  4  \w     77.00 115.00   0.50    1.44    --  105.75-125.00   0.00   76
  5  \w     47.00  72.00   0.50    1.44    --  105.75 -45.00   0.00   50
  6  \w     45.00  70.00   0.50    1.44    --  105.75 -30.00 -30.00   50
  7  \w     40.00  87.00   0.50    1.44    --  105.75 -45.00 -30.00   94
  8  \w     44.00 120.00   0.50    0.36    --   49.87  19.00   0.00  152
  9  \w    106.00 158.00   0.50    1.44    --  105.75  97.00  25.00  104
 10  \w    152.00 178.00   0.50    1.44    --  105.75  77.00   0.00   52
 11  \w    142.00 168.00   0.50    1.44    --  105.75  77.00 -30.00   52
 12  \w    137.00 173.00   0.50    1.44    --  105.75  77.00 -60.00   72
 13  \w    139.00 178.00   0.50    1.44    --  105.75  61.00  30.00   78
 14  \w    148.00 175.00   0.50    1.44    --  105.75  61.00  90.00   54
 15  \w    107.00 163.00   0.50    1.44    --  105.75 125.00  90.00  112
 16  \w     93.00 169.00   0.50    1.44    --  105.75  61.00 -30.00  152
 17  \w    123.00 149.00   0.50    1.44    --  105.75  30.00 -60.00   52
 18  \w    115.00 176.00   0.50    1.44    --  105.75  77.00 -90.00  122
 19  \w     96.00 122.00   0.50    1.44    --  105.75  61.00  30.00   52
 20  \w     92.00 164.00   0.50    1.44    --  105.75  61.00  60.00  144
 21  \w     97.00 133.00   0.50    1.44    --  105.75  61.00  90.00   72
 22  \w     85.00 138.00   0.50    1.44    --  105.75  77.00  30.00  106
 23  \w     86.00 141.00   0.50    1.44    --  105.75  77.00 -30.00  110
 24  \w    100.00 163.00   0.50    1.44    --  105.75  45.00 -60.00  126
 25  \w     85.00 110.00   0.50    1.44    --  105.75  77.00 -60.00   50
 26  \w     92.00 118.00   0.50    1.44    --  105.75  61.00 -60.00   52
 27  \w     92.00 151.00   0.50    1.44    --  105.75  61.00   0.00  118
 28  \w     85.00 147.00   0.50    1.44    --  105.75  77.00   0.00  124
 29  \w     85.00 111.00   0.50    1.44    --  105.75  77.00 -90.00   52
 30  \w     34.00  72.00   0.50    1.44    --  105.75 -30.00-120.00   76
 31  \w     38.00  68.00   0.50    1.44    --  105.75 -30.00-180.00   60
 32  \w     38.00 118.00   0.50    1.44    --  105.75 -61.00 -90.00  160
 33  \w     40.00  78.00   0.50    1.44    --  105.75 -45.00 -60.00   76
 34  \w     39.00  65.00   0.50    1.44    --  105.75 -15.00 -90.00   52
 35  \w     33.00  81.00   0.50    1.44    --  105.75 -15.00 -60.00   96
 36  \w     33.00  75.00   0.50    1.44    --  105.75 -15.00  30.00   84
 37  \w     34.00  72.00   0.50    1.44    --  105.75 -30.00  90.00   76
 38  \w     59.00  86.00   0.50    1.44    --  105.75 -45.00 120.00   54
 39  \w     45.00  71.00   0.50    1.44    --  105.75 -30.00 150.00   52
 40  \w     36.00  66.00   0.50    1.44    --  105.75 -30.00 120.00   60
 41  \w     35.00  78.00   0.50    1.44    --  105.75 -45.00  60.00   86
 42  \w    -62.00 -37.00   0.50    0.36    --  -49.87 -57.00 -60.00   50
 43  \w    -63.00 -29.00   0.50    0.36    --  -49.87 -77.00   0.00   68
 44  \w    -88.00 -62.00   0.50    1.44    --  -84.25 -81.00 -69.34   52
 45  \w    -92.00 -66.00   0.50    1.44    --  -84.25 -72.00 -32.92   52
 46  \w    -86.00 -61.00   0.50    1.44    --  -84.25 -82.00  -7.39   50
 47  \w    -90.00 -64.00   0.50    1.44    --  -84.25 -76.00  43.49   52
 48  \w    -92.00 -66.00   0.50    1.44    --  -84.25 -71.00   9.32   52
 49  \w    -90.00 -64.00   0.50    1.44    --  -84.25 -76.00 -42.16   52
 50  \w    -86.00 -61.00   0.50    1.44    --  -84.25 -82.00   2.30   50
 51  \w    -88.00 -63.00   0.50    1.44    --  -84.25 -77.00  30.00   50
 52  \w    -86.00 -61.00   0.50    1.44    --  -84.25 -82.00  -3.13   50
 53  \w    -89.00 -62.00   0.50    1.44    --  -84.25 -82.00  33.24   54
 54  \w    -88.00 -63.00   0.50    1.44    --  -84.25 -79.00   6.55   50
 55  \w    -93.00 -68.00   0.50    1.44    --  -84.25 -66.00  -2.51   50
 56  \w    -86.00 -61.00   0.50    1.44    --  -84.25 -83.00 -36.82   50
 57  \w    -91.00 -65.00   0.50    1.44    --  -84.25 -77.00 -60.00   52
 58  \w    -93.00 -67.00   0.50    1.44    --  -84.25 -68.00 -68.97   52
 59  \w    -89.00 -64.00   0.50    1.44    --  -84.25 -77.00 -30.00   50
 60  \w    -86.00 -61.00   0.50    1.44    --  -84.25 -83.00  20.28   50
 61  \w   -102.00 -75.00   0.50    0.36    --  -49.87-125.00  30.00   54
 62  \w   -119.00 -29.00   0.50    0.36    --  -49.87 -77.00  60.00  180
 63  \w   -118.00 -68.00   0.50    0.36    --  -49.87 -77.00   0.00  100
 64  \w   -117.00 -77.00   0.50    0.36    --  -49.87 -57.00 -60.00   80
 65  \w   -143.00-118.00   0.50    1.44    --  -84.25 -97.00 -83.00   50
 66  \w   -139.00-113.00   0.50    1.44    --  -84.25 -82.00  -3.13   52
 67  \w   -120.00 -90.00   0.50    0.36    --  -49.87-125.00  90.00   60
 68  \w    -80.00   5.00   0.50    0.36    --  -49.87  97.00  25.00  170
 69  \w    -72.00 -47.00   0.50    1.44    --  -84.25  97.00  25.00   50
;
_diffrn_measurement_device 'four-circle diffractometer'
_diffrn_measurement_device_type 'XtaLAB Synergy, Dualflex, HyPix'
_diffrn_measurement_method '\w scans'
_diffrn_orient_matrix_type 'CrysAlisPro convention (1999,Acta A55,543-557)'
_diffrn_orient_matrix_UB_11 -0.0221189000
_diffrn_orient_matrix_UB_12 -0.0471171000
_diffrn_orient_matrix_UB_13 0.0595786000
_diffrn_orient_matrix_UB_21 -0.0725517000
_diffrn_orient_matrix_UB_22 0.0150584000
_diffrn_orient_matrix_UB_23 -0.0334874000
_diffrn_orient_matrix_UB_31 -0.0003649000
_diffrn_orient_matrix_UB_32 -0.1345218000
_diffrn_orient_matrix_UB_33 -0.0246749000
_diffrn_radiation_monochromator mirror
_diffrn_radiation_probe x-ray
_diffrn_radiation_type CuK\a
_diffrn_radiation_wavelength 1.54184
_diffrn_reflns_av_R_equivalents 0.0875
_diffrn_reflns_av_unetI/netI 0.0399
_diffrn_reflns_Laue_measured_fraction_full 0.999
_diffrn_reflns_Laue_measured_fraction_max 0.988
_diffrn_reflns_limit_h_max 26
_diffrn_reflns_limit_h_min -25
_diffrn_reflns_limit_k_max 12
_diffrn_reflns_limit_k_min -13
_diffrn_reflns_limit_l_max 25
_diffrn_reflns_limit_l_min -27
_diffrn_reflns_number 45966
_diffrn_reflns_point_group_measured_fraction_full 0.922
_diffrn_reflns_point_group_measured_fraction_max 0.904
_diffrn_reflns_theta_full 74.504
_diffrn_reflns_theta_max 77.900
_diffrn_reflns_theta_min 4.171
_diffrn_source 'micro-focus sealed X-ray tube'
_diffrn_source_type 'PhotonJet (Cu) X-ray Source'
_exptl_absorpt_coefficient_mu 10.457
_exptl_absorpt_correction_T_max 1.00000
_exptl_absorpt_correction_T_min 0.11898
_exptl_absorpt_correction_type multi-scan
_exptl_absorpt_process_details
;
CrysAlisPro 1.171.39.46 (Rigaku Oxford Diffraction, 2018)
Empirical absorption correction using spherical harmonics,
 implemented in SCALE3 ABSPACK scaling algorithm.
;
_exptl_crystal_colour yellow-brown
_exptl_crystal_colour_primary brown
_exptl_crystal_density_diffrn 1.541
_exptl_crystal_description block
_exptl_crystal_F_000 2272
_exptl_crystal_size_max 0.343
_exptl_crystal_size_mid 0.229
_exptl_crystal_size_min 0.098
_refine_diff_density_max 1.337
_refine_diff_density_min -0.830
_refine_diff_density_rms 0.133
_refine_ls_abs_structure_details
;
 Refined as an inversion twin.
;
_refine_ls_abs_structure_Flack 0.297(9)
_refine_ls_extinction_method none
_refine_ls_goodness_of_fit_ref 1.055
_refine_ls_hydrogen_treatment constr
_refine_ls_matrix_type full
_refine_ls_number_parameters 574
_refine_ls_number_reflns 9141
_refine_ls_number_restraints 33
_refine_ls_restrained_S_all 1.054
_refine_ls_R_factor_all 0.0584
_refine_ls_R_factor_gt 0.0568
_refine_ls_shift/su_max 0.000
_refine_ls_shift/su_mean 0.000
_refine_ls_structure_factor_coef Fsqd
_refine_ls_weighting_details 'w=1/[\s^2^(Fo^2^)+(0.1034P)^2^+15.0238P] where P=(Fo^2^+2Fc^2^)/3'
_refine_ls_weighting_scheme calc
_refine_ls_wR_factor_gt 0.1553
_refine_ls_wR_factor_ref 0.1568
_reflns_Friedel_coverage 0.828
_reflns_Friedel_fraction_full 0.845
_reflns_Friedel_fraction_max 0.819
_reflns_number_gt 8777
_reflns_number_total 9141
_reflns_threshold_expression 'I > 2\s(I)'
_cod_data_source_file c9sc02882j2.cif
_cod_data_source_block matrm14
_cod_database_code 1552108
_shelx_shelxl_version_number 2018/3
_shelx_space_group_comment
;
The symmetry employed for this shelxl refinement is uniquely defined
by the following loop, which should always be used as a source of
symmetry information in preference to the above space-group names.
They are only intended as comments.
;
_shelx_estimated_absorpt_t_max 0.427
_shelx_estimated_absorpt_t_min 0.124
_reflns_odcompleteness_completeness 99.88
_reflns_odcompleteness_iscentric 1
_reflns_odcompleteness_theta 74.33
_olex2_refinement_description
;
1. Twinned data refinement
 Scales: 0.703(9)
 0.297(9)
2. Fixed Uiso
 At 1.2 times of:
  All C(H) groups, All C(H,H) groups
 At 1.5 times of:
  All C(H,H,H) groups
3. Restrained distances
 V1-O1' = V6-O6
 1.6 with sigma of 0.01
 V1-O1 \\sim V6-O6'
 with sigma of 0.01
4. Restrained planarity
 C3', C4', C5', C6', C7', C8', P1'
 with sigma of 0.01
5. Uiso/Uaniso restraints and constraints
Uanis(O1) = Uanis(O1')
Uanis(O6) = Uanis(O6')
Uanis(C1) = Uanis(C1')
Uanis(P1) = Uanis(P1')
Uanis(C2) = Uanis(C2')
Uanis(C3) = Uanis(C3')
Uanis(C4) = Uanis(C4')
Uanis(C5) = Uanis(C5')
Uanis(C6) = Uanis(C6')
Uanis(C7) = Uanis(C7')
Uanis(C8) = Uanis(C8')
6. Same fragment restrains
{O1, P1, C1, C2, C3, C4, C5, C6, C7, C8} sigma for 1-2: 0.02, 1-3: 0.04
as
{O6', P1', C1', C2', C3', C4', C5', C6', C7', C8'}
7. Others
 Sof(O1')=Sof(O6')=Sof(P1')=Sof(C1')=Sof(H1'A)=Sof(H1'B)=Sof(H1'C)=Sof(C2')=
 Sof(H2'A)=Sof(H2'B)=Sof(H2'C)=Sof(C3')=Sof(C4')=Sof(H4')=Sof(C5')=Sof(H5')=
 Sof(C6')=Sof(H6')=Sof(C7')=Sof(H7')=Sof(C8')=Sof(H8')=1-FVAR(1)
 Sof(O6)=Sof(O1)=Sof(P1)=Sof(C1)=Sof(H1A)=Sof(H1B)=Sof(H1C)=Sof(C2)=Sof(H2A)=
 Sof(H2B)=Sof(H2C)=Sof(C3)=Sof(C4)=Sof(H4)=Sof(C5)=Sof(H5)=Sof(C6)=Sof(H6)=
 Sof(C7)=Sof(H7)=Sof(C8)=Sof(H8)=FVAR(1)
8.a Secondary CH2 refined with riding coordinates:
 C9(H9A,H9B), C11(H11A,H11B), C13(H13A,H13B), C15(H15A,H15B), C17(H17A,H17B),
 C19(H19A,H19B), C21(H21A,H21B), C23(H23A,H23B), C25(H25A,H25B), C27(H27A,H27B),
  C29(H29A,H29B), C31(H31A,H31B)
8.b Aromatic/amide H refined with riding coordinates:
 C4(H4), C5(H5), C6(H6), C7(H7), C8(H8), C4'(H4'), C5'(H5'), C6'(H6'),
 C7'(H7'), C8'(H8')
8.c Idealised Me refined as rotating group:
 C1(H1A,H1B,H1C), C2(H2A,H2B,H2C), C1'(H1'A,H1'B,H1'C), C2'(H2'A,H2'B,H2'C),
 C10(H10A,H10B,H10C), C12(H12A,H12B,H12C), C14(H14A,H14B,H14C), C16(H16A,H16B,
 H16C), C18(H18A,H18B,H18C), C20(H20A,H20B,H20C), C22(H22A,H22B,H22C), C24(H24A,
 H24B,H24C), C26(H26A,H26B,H26C), C28(H28A,H28B,H28C), C30(H30A,H30B,H30C),
 C32(H32A,H32B,H32C)
;
_olex2_submission_original_sample_id matrm14
_olex2_submission_special_instructions 'No special instructions were received'
_oxdiff_exptl_absorpt_empirical_details
;
Empirical correction (ABSPACK) includes:
- Absorption correction using spherical harmonics
- Frame scaling
;
_oxdiff_exptl_absorpt_empirical_full_max 5.599
_oxdiff_exptl_absorpt_empirical_full_min 0.375

loop_
_space_group_symop_operation_xyz
'x, y, z'
'x, -y, z+1/2'
'x+1/2, y+1/2, z'
'x+1/2, -y+1/2, z+1/2'

loop_
_atom_site_label
_atom_site_type_symbol
_atom_site_fract_x
_atom_site_fract_y
_atom_site_fract_z
_atom_site_U_iso_or_equiv
_atom_site_adp_type
_atom_site_occupancy
_atom_site_site_symmetry_order
_atom_site_calc_flag
_atom_site_refinement_flags_posn
_atom_site_refinement_flags_occupancy
_atom_site_disorder_assembly
_atom_site_disorder_group
V1 V 0.12896(7) 0.28970(11) 0.13621(7) 0.0217(3) Uani 1 1 d D . . .
V2 V -0.01831(7) 0.19875(11) 0.12779(7) 0.0216(3) Uani 1 1 d . . . .
V3 V 0.01458(7) 0.47078(11) 0.07071(7) 0.0236(3) Uani 1 1 d . . . .
V4 V 0.11133(7) 0.33289(12) -0.01106(7) 0.0227(3) Uani 1 1 d . . . .
V5 V 0.07711(7) 0.06383(11) 0.04580(7) 0.0223(3) Uani 1 1 d . . . .
V6 V -0.04095(7) 0.24331(11) -0.02370(7) 0.0230(3) Uani 1 1 d D . . .
O2 O -0.0634(3) 0.1509(5) 0.1747(3) 0.0296(11) Uani 1 1 d . . . .
O3 O -0.0064(3) 0.6114(5) 0.0815(3) 0.0333(13) Uani 1 1 d . . . .
O4 O 0.1580(3) 0.3712(5) -0.0581(3) 0.0322(12) Uani 1 1 d . . . .
O5 O 0.0988(3) -0.0758(5) 0.0356(3) 0.0305(12) Uani 1 1 d . . . .
O7 O 0.0671(3) 0.2277(5) 0.1880(2) 0.0247(10) Uani 1 1 d . . . .
O8 O 0.0956(3) 0.4595(4) 0.1389(3) 0.0237(11) Uani 1 1 d . . . .
O9 O 0.1769(2) 0.3392(5) 0.0708(3) 0.0231(11) Uani 1 1 d . . . .
O10 O 0.1456(3) 0.1083(5) 0.1181(3) 0.0243(10) Uani 1 1 d . . . .
O11 O -0.0331(3) 0.3815(5) 0.1294(3) 0.0267(11) Uani 1 1 d . . . .
O12 O 0.0726(3) 0.4950(5) 0.0081(3) 0.0246(10) Uani 1 1 d . . . .
O13 O 0.1279(2) 0.1462(5) -0.0074(3) 0.0257(11) Uani 1 1 d . . . .
O14 O 0.0211(3) 0.0340(4) 0.1052(3) 0.0224(10) Uani 1 1 d . . . .
O15 O -0.0832(3) 0.1901(5) 0.0470(3) 0.0257(11) Uani 1 1 d . . . .
O16 O -0.0569(3) 0.4188(5) -0.0019(3) 0.0273(11) Uani 1 1 d . . . .
O17 O 0.0265(3) 0.2982(5) -0.0714(3) 0.0267(11) Uani 1 1 d . . . .
O18 O 0.0002(3) 0.0714(5) -0.0211(3) 0.0267(12) Uani 1 1 d . . . .
O19 O 0.0471(3) 0.2613(5) 0.0589(3) 0.0210(9) Uani 1 1 d . . . .
O6 O -0.1028(4) 0.2217(9) -0.0823(4) 0.0276(14) Uani 0.813(4) 1 d D P A 1
O1 O 0.2064(4) 0.3113(8) 0.2104(3) 0.0260(15) Uani 0.813(4) 1 d D P A 1
P1 P 0.25973(12) 0.3349(2) 0.26785(12) 0.0245(4) Uani 0.813(4) 1 d D P A 1
C1 C 0.2409(6) 0.2634(10) 0.3367(5) 0.033(2) Uani 0.813(4) 1 d D P A 1
H1A H 0.203614 0.304107 0.347615 0.050 Uiso 0.813(4) 1 calc GR P A 1
H1B H 0.278136 0.270537 0.371011 0.050 Uiso 0.813(4) 1 calc GR P A 1
H1C H 0.230890 0.177063 0.328256 0.050 Uiso 0.813(4) 1 calc GR P A 1
C2 C 0.3366(6) 0.2685(12) 0.2604(6) 0.041(3) Uani 0.813(4) 1 d D P A 1
H2A H 0.333208 0.179395 0.260282 0.062 Uiso 0.813(4) 1 calc GR P A 1
H2B H 0.370292 0.294486 0.295217 0.062 Uiso 0.813(4) 1 calc GR P A 1
H2C H 0.347594 0.295763 0.221590 0.062 Uiso 0.813(4) 1 calc GR P A 1
C3 C 0.2752(4) 0.4973(8) 0.2857(4) 0.0231(15) Uani 0.813(4) 1 d D P A 1
C4 C 0.2464(5) 0.5580(9) 0.3301(5) 0.0303(19) Uani 0.813(4) 1 d D P A 1
H4 H 0.219740 0.514587 0.352390 0.036 Uiso 0.813(4) 1 calc R P A 1
C5 C 0.2580(6) 0.6847(10) 0.3407(5) 0.032(2) Uani 0.813(4) 1 d D P A 1
H5 H 0.238759 0.726056 0.370091 0.038 Uiso 0.813(4) 1 calc R P A 1
C6 C 0.2981(7) 0.7497(9) 0.3079(6) 0.033(2) Uani 0.813(4) 1 d D P A 1
H6 H 0.305471 0.834275 0.315061 0.040 Uiso 0.813(4) 1 calc R P A 1
C7 C 0.3268(6) 0.6882(10) 0.2645(6) 0.032(2) Uani 0.813(4) 1 d D P A 1
H7 H 0.353830 0.731506 0.242597 0.039 Uiso 0.813(4) 1 calc R P A 1
C8 C 0.3158(5) 0.5636(9) 0.2535(4) 0.0299(19) Uani 0.813(4) 1 d D P A 1
H8 H 0.335705 0.522913 0.224393 0.036 Uiso 0.813(4) 1 calc R P A 1
O1' O 0.1937(15) 0.295(4) 0.1919(16) 0.0260(15) Uani 0.187(4) 1 d D P A 5
O6' O -0.1166(18) 0.208(5) -0.0961(17) 0.0276(14) Uani 0.187(4) 1 d D P A 5
P1' P -0.1663(5) 0.1858(9) -0.1529(5) 0.0245(4) Uani 0.187(4) 1 d D P A 5
C1' C -0.2423(16) 0.258(4) -0.145(2) 0.033(2) Uani 0.187(4) 1 d D P A 5
H1'A H -0.253329 0.233929 -0.106054 0.050 Uiso 0.187(4) 1 calc GR P A 5
H1'B H -0.276738 0.233056 -0.179613 0.050 Uiso 0.187(4) 1 calc GR P A 5
H1'C H -0.237469 0.347245 -0.146038 0.050 Uiso 0.187(4) 1 calc GR P A 5
C2' C -0.151(3) 0.250(5) -0.2247(18) 0.041(3) Uani 0.187(4) 1 d D P A 5
H2'A H -0.159933 0.337720 -0.225610 0.062 Uiso 0.187(4) 1 calc GR P A 5
H2'B H -0.179638 0.210672 -0.259818 0.062 Uiso 0.187(4) 1 calc GR P A 5
H2'C H -0.106166 0.235933 -0.227159 0.062 Uiso 0.187(4) 1 calc GR P A 5
C3' C -0.1827(10) 0.0224(19) -0.1685(10) 0.0231(15) Uani 0.187(4) 1 d D P A 5
C4' C -0.2250(16) -0.040(3) -0.1366(16) 0.0303(19) Uani 0.187(4) 1 d D P A 5
H4' H -0.244612 0.001374 -0.107564 0.036 Uiso 0.187(4) 1 calc R P A 5
C5' C -0.238(2) -0.167(3) -0.149(2) 0.032(2) Uani 0.187(4) 1 d D P A 5
H5' H -0.265681 -0.209292 -0.127755 0.038 Uiso 0.187(4) 1 calc R P A 5
C6' C -0.208(2) -0.229(4) -0.192(2) 0.033(2) Uani 0.187(4) 1 d D P A 5
H6' H -0.216875 -0.313019 -0.200122 0.040 Uiso 0.187(4) 1 calc R P A 5
C7' C -0.167(2) -0.166(3) -0.223(2) 0.032(2) Uani 0.187(4) 1 d D P A 5
H7' H -0.146923 -0.207050 -0.252166 0.039 Uiso 0.187(4) 1 calc R P A 5
C8' C -0.1541(17) -0.042(3) -0.2116(15) 0.0299(19) Uani 0.187(4) 1 d D P A 5
H8' H -0.125949 -0.000556 -0.232901 0.036 Uiso 0.187(4) 1 calc R P A 5
C9 C 0.0674(4) 0.2584(8) 0.2521(4) 0.0331(17) Uani 1 1 d . . . .
H9A H 0.029892 0.311048 0.254153 0.040 Uiso 1 1 calc R . . .
H9B H 0.107151 0.304069 0.269812 0.040 Uiso 1 1 calc R . . .
C10 C 0.0641(6) 0.1425(11) 0.2896(4) 0.050(2) Uani 1 1 d . . . .
H10A H 0.021903 0.103785 0.276000 0.075 Uiso 1 1 calc GR . . .
H10B H 0.070194 0.163295 0.333564 0.075 Uiso 1 1 calc GR . . .
H10C H 0.098116 0.086175 0.283425 0.075 Uiso 1 1 calc GR . . .
C11 C 0.1041(4) 0.5379(7) 0.1929(4) 0.0311(17) Uani 1 1 d . . . .
H11A H 0.130900 0.495288 0.228580 0.037 Uiso 1 1 calc R . . .
H11B H 0.061544 0.554802 0.203020 0.037 Uiso 1 1 calc R . . .
C12 C 0.1369(5) 0.6600(7) 0.1822(5) 0.0377(19) Uani 1 1 d . . . .
H12A H 0.110714 0.702088 0.146597 0.057 Uiso 1 1 calc GR . . .
H12B H 0.179897 0.643848 0.174069 0.057 Uiso 1 1 calc GR . . .
H12C H 0.140670 0.711302 0.219014 0.057 Uiso 1 1 calc GR . . .
C13 C 0.2375(4) 0.4047(8) 0.0812(4) 0.0334(17) Uani 1 1 d . . . .
H13A H 0.241129 0.456017 0.118567 0.040 Uiso 1 1 calc R . . .
H13B H 0.238287 0.459058 0.045596 0.040 Uiso 1 1 calc R . . .
C14 C 0.2948(4) 0.3172(10) 0.0895(5) 0.042(2) Uani 1 1 d . . . .
H14A H 0.297939 0.282483 0.049346 0.062 Uiso 1 1 calc GR . . .
H14B H 0.288723 0.251506 0.117767 0.062 Uiso 1 1 calc GR . . .
H14C H 0.334601 0.361609 0.106664 0.062 Uiso 1 1 calc GR . . .
C15 C 0.1709(4) 0.0222(7) 0.1671(4) 0.0303(16) Uani 1 1 d . . . .
H15A H 0.135413 -0.030082 0.175174 0.036 Uiso 1 1 calc R . . .
H15B H 0.188846 0.067420 0.205569 0.036 Uiso 1 1 calc R . . .
C16 C 0.2236(5) -0.0579(9) 0.1498(5) 0.043(2) Uani 1 1 d . . . .
H16A H 0.205288 -0.106353 0.113209 0.064 Uiso 1 1 calc GR . . .
H16B H 0.240925 -0.112420 0.184317 0.064 Uiso 1 1 calc GR . . .
H16C H 0.258269 -0.006182 0.140846 0.064 Uiso 1 1 calc GR . . .
C17 C -0.0960(4) 0.4256(7) 0.1375(5) 0.0331(17) Uani 1 1 d . . . .
H17A H -0.125473 0.355801 0.138354 0.040 Uiso 1 1 calc R . . .
H17B H -0.115209 0.478975 0.102420 0.040 Uiso 1 1 calc R . . .
C18 C -0.0877(6) 0.4969(14) 0.1981(8) 0.076(5) Uani 1 1 d . . . .
H18A H -0.068184 0.576276 0.193208 0.115 Uiso 1 1 calc GR . . .
H18B H -0.059639 0.451033 0.231090 0.115 Uiso 1 1 calc GR . . .
H18C H -0.129919 0.508879 0.208898 0.115 Uiso 1 1 calc GR . . .
C19 C 0.1082(4) 0.6091(7) 0.0102(4) 0.0315(17) Uani 1 1 d . . . .
H19A H 0.152780 0.596739 0.033755 0.038 Uiso 1 1 calc R . . .
H19B H 0.087450 0.671345 0.032170 0.038 Uiso 1 1 calc R . . .
C20 C 0.1103(5) 0.6553(8) -0.0547(5) 0.041(2) Uani 1 1 d . . . .
H20A H 0.066189 0.667636 -0.078058 0.061 Uiso 1 1 calc GR . . .
H20B H 0.132204 0.595233 -0.075937 0.061 Uiso 1 1 calc GR . . .
H20C H 0.133789 0.732766 -0.051597 0.061 Uiso 1 1 calc GR . . .
C21 C 0.1892(4) 0.0977(7) -0.0178(4) 0.0301(16) Uani 1 1 d . . . .
H21A H 0.208698 0.044261 0.017095 0.036 Uiso 1 1 calc R . . .
H21B H 0.219440 0.165826 -0.019732 0.036 Uiso 1 1 calc R . . .
C22 C 0.1791(5) 0.0255(8) -0.0778(5) 0.040(2) Uani 1 1 d . . . .
H22A H 0.155943 0.075984 -0.111801 0.060 Uiso 1 1 calc GR . . .
H22B H 0.153771 -0.047744 -0.073955 0.060 Uiso 1 1 calc GR . . .
H22C H 0.221038 0.001901 -0.086395 0.060 Uiso 1 1 calc GR . . .
C23 C -0.0152(4) -0.0811(7) 0.1017(4) 0.0283(15) Uani 1 1 d . . . .
H23A H 0.005811 -0.143042 0.079905 0.034 Uiso 1 1 calc R . . .
H23B H -0.059536 -0.068036 0.077741 0.034 Uiso 1 1 calc R . . .
C24 C -0.0183(4) -0.1280(8) 0.1663(4) 0.0361(18) Uani 1 1 d . . . .
H24A H -0.041903 -0.205278 0.162719 0.054 Uiso 1 1 calc GR . . .
H24B H -0.040463 -0.068000 0.187395 0.054 Uiso 1 1 calc GR . . .
H24C H 0.025596 -0.140625 0.190149 0.054 Uiso 1 1 calc GR . . .
C25 C -0.1481(4) 0.1395(9) 0.0367(5) 0.039(2) Uani 1 1 d . . . .
H25A H -0.153642 0.096504 0.074647 0.047 Uiso 1 1 calc R . . .
H25B H -0.152644 0.078519 0.003092 0.047 Uiso 1 1 calc R . . .
C26 C -0.2007(5) 0.2322(11) 0.0201(6) 0.051(2) Uani 1 1 d . . . .
H26A H -0.200178 0.265596 -0.020952 0.077 Uiso 1 1 calc GR . . .
H26B H -0.193791 0.298147 0.050615 0.077 Uiso 1 1 calc GR . . .
H26C H -0.242469 0.193536 0.019668 0.077 Uiso 1 1 calc GR . . .
C27 C -0.0825(4) 0.5079(7) -0.0489(4) 0.0330(17) Uani 1 1 d . . . .
H27A H -0.103514 0.465598 -0.087266 0.040 Uiso 1 1 calc R . . .
H27B H -0.046813 0.558109 -0.058229 0.040 Uiso 1 1 calc R . . .
C28 C -0.1325(5) 0.5919(9) -0.0264(5) 0.042(2) Uani 1 1 d . . . .
H28A H -0.149977 0.650492 -0.058972 0.063 Uiso 1 1 calc GR . . .
H28B H -0.111261 0.635888 0.010799 0.063 Uiso 1 1 calc GR . . .
H28C H -0.167627 0.542100 -0.016896 0.063 Uiso 1 1 calc GR . . .
C29 C 0.0120(4) 0.3543(8) -0.1313(4) 0.0343(17) Uani 1 1 d . . . .
H29A H 0.028443 0.439026 -0.128299 0.041 Uiso 1 1 calc R . . .
H29B H -0.035301 0.357142 -0.146342 0.041 Uiso 1 1 calc R . . .
C30 C 0.0431(6) 0.2824(11) -0.1777(4) 0.048(2) Uani 1 1 d . . . .
H30A H 0.025533 0.311241 -0.219738 0.073 Uiso 1 1 calc GR . . .
H30B H 0.033691 0.195460 -0.174796 0.073 Uiso 1 1 calc GR . . .
H30C H 0.089935 0.294971 -0.168082 0.073 Uiso 1 1 calc GR . . .
C31 C -0.0066(4) -0.0053(8) -0.0761(4) 0.0341(18) Uani 1 1 d . . . .
H31A H 0.036170 -0.038872 -0.078776 0.041 Uiso 1 1 calc R . . .
H31B H -0.021808 0.045375 -0.113280 0.041 Uiso 1 1 calc R . . .
C32 C -0.0530(8) -0.1086(15) -0.0755(6) 0.081(5) Uani 1 1 d . . . .
H32A H -0.056331 -0.156901 -0.113316 0.122 Uiso 1 1 calc GR . . .
H32B H -0.095576 -0.075855 -0.073352 0.122 Uiso 1 1 calc GR . . .
H32C H -0.037502 -0.160490 -0.039449 0.122 Uiso 1 1 calc GR . . .

loop_
_atom_site_aniso_label
_atom_site_aniso_U_11
_atom_site_aniso_U_22
_atom_site_aniso_U_33
_atom_site_aniso_U_23
_atom_site_aniso_U_13
_atom_site_aniso_U_12
V1 0.0217(6) 0.0213(6) 0.0220(6) -0.0026(4) 0.0043(4) -0.0033(4)
V2 0.0209(6) 0.0220(6) 0.0227(6) 0.0022(4) 0.0065(4) -0.0015(4)
V3 0.0235(6) 0.0190(5) 0.0270(6) 0.0018(4) 0.0023(5) 0.0002(4)
V4 0.0214(6) 0.0268(6) 0.0206(6) 0.0008(4) 0.0059(4) -0.0038(4)
V5 0.0225(6) 0.0195(5) 0.0245(6) -0.0016(4) 0.0039(4) 0.0014(4)
V6 0.0232(6) 0.0225(6) 0.0228(6) 0.0004(4) 0.0038(4) -0.0054(4)
O2 0.030(3) 0.034(3) 0.028(3) 0.005(2) 0.013(2) 0.001(2)
O3 0.035(3) 0.020(3) 0.044(3) -0.001(2) 0.007(3) 0.002(2)
O4 0.035(3) 0.034(3) 0.029(3) 0.003(2) 0.010(2) -0.003(2)
O5 0.035(3) 0.022(3) 0.034(3) -0.002(2) 0.007(2) 0.001(2)
O7 0.029(3) 0.029(3) 0.017(2) 0.0006(19) 0.005(2) 0.002(2)
O8 0.030(3) 0.016(2) 0.024(3) -0.0043(18) 0.001(2) -0.0030(18)
O9 0.015(2) 0.028(3) 0.027(3) 0.0017(19) 0.005(2) -0.0039(18)
O10 0.023(2) 0.025(2) 0.025(3) 0.005(2) 0.0023(19) 0.0031(19)
O11 0.025(3) 0.024(3) 0.033(3) -0.002(2) 0.011(2) 0.0008(19)
O12 0.026(2) 0.020(2) 0.028(3) 0.0019(19) 0.008(2) -0.0047(19)
O13 0.020(2) 0.024(3) 0.034(3) -0.002(2) 0.010(2) -0.0002(19)
O14 0.025(2) 0.015(2) 0.027(3) 0.0019(18) 0.0036(19) -0.0029(18)
O15 0.017(2) 0.029(3) 0.032(3) 0.003(2) 0.006(2) -0.0021(19)
O16 0.024(3) 0.025(3) 0.029(3) 0.007(2) -0.003(2) 0.0010(19)
O17 0.024(3) 0.034(3) 0.023(3) 0.005(2) 0.005(2) -0.003(2)
O18 0.031(3) 0.021(2) 0.028(3) -0.007(2) 0.007(2) -0.0041(19)
O19 0.024(2) 0.019(2) 0.023(2) 0.0032(17) 0.0115(17) 0.0007(17)
O6 0.022(4) 0.032(4) 0.025(5) 0.004(3) -0.004(3) -0.006(3)
O1 0.025(4) 0.033(4) 0.014(4) -0.001(3) -0.009(3) 0.004(3)
P1 0.0253(9) 0.0251(10) 0.0204(10) 0.0000(8) -0.0013(7) 0.0008(8)
C1 0.042(6) 0.027(5) 0.028(6) 0.006(4) 0.001(4) -0.001(4)
C2 0.036(7) 0.043(6) 0.043(7) -0.008(5) 0.002(6) 0.007(5)
C3 0.022(3) 0.024(4) 0.021(4) -0.001(3) 0.000(3) -0.001(3)
C4 0.028(4) 0.037(5) 0.027(5) 0.000(3) 0.008(4) -0.003(3)
C5 0.037(5) 0.033(5) 0.026(6) -0.011(5) 0.012(4) -0.001(5)
C6 0.036(4) 0.025(5) 0.038(4) 0.003(5) 0.005(3) 0.001(5)
C7 0.036(5) 0.030(5) 0.030(6) 0.003(4) 0.007(4) -0.008(4)
C8 0.034(5) 0.035(5) 0.021(4) -0.003(3) 0.004(4) -0.002(4)
O1' 0.025(4) 0.033(4) 0.014(4) -0.001(3) -0.009(3) 0.004(3)
O6' 0.022(4) 0.032(4) 0.025(5) 0.004(3) -0.004(3) -0.006(3)
P1' 0.0253(9) 0.0251(10) 0.0204(10) 0.0000(8) -0.0013(7) 0.0008(8)
C1' 0.042(6) 0.027(5) 0.028(6) 0.006(4) 0.001(4) -0.001(4)
C2' 0.036(7) 0.043(6) 0.043(7) -0.008(5) 0.002(6) 0.007(5)
C3' 0.022(3) 0.024(4) 0.021(4) -0.001(3) 0.000(3) -0.001(3)
C4' 0.028(4) 0.037(5) 0.027(5) 0.000(3) 0.008(4) -0.003(3)
C5' 0.037(5) 0.033(5) 0.026(6) -0.011(5) 0.012(4) -0.001(5)
C6' 0.036(4) 0.025(5) 0.038(4) 0.003(5) 0.005(3) 0.001(5)
C7' 0.036(5) 0.030(5) 0.030(6) 0.003(4) 0.007(4) -0.008(4)
C8' 0.034(5) 0.035(5) 0.021(4) -0.003(3) 0.004(4) -0.002(4)
C9 0.035(4) 0.047(5) 0.018(4) -0.001(3) 0.008(3) 0.000(3)
C10 0.066(6) 0.060(6) 0.024(4) 0.000(4) 0.007(4) -0.014(5)
C11 0.032(4) 0.027(4) 0.031(4) -0.008(3) 0.001(3) -0.003(3)
C12 0.041(4) 0.026(4) 0.042(5) -0.010(3) -0.003(4) 0.000(3)
C13 0.029(4) 0.039(4) 0.030(4) 0.004(3) 0.002(3) -0.010(3)
C14 0.024(4) 0.054(5) 0.046(5) 0.001(4) 0.005(4) 0.000(3)
C15 0.033(4) 0.027(4) 0.030(4) 0.006(3) 0.002(3) 0.005(3)
C16 0.035(5) 0.038(5) 0.054(6) 0.011(4) 0.006(4) 0.016(4)
C17 0.028(4) 0.027(4) 0.048(5) 0.002(3) 0.017(3) 0.004(3)
C18 0.041(6) 0.084(9) 0.114(11) -0.067(8) 0.039(7) -0.012(5)
C19 0.030(4) 0.026(4) 0.038(5) 0.002(3) 0.007(3) -0.007(3)
C20 0.052(5) 0.031(4) 0.043(5) 0.006(4) 0.020(4) -0.010(4)
C21 0.026(4) 0.032(4) 0.035(4) -0.003(3) 0.011(3) 0.002(3)
C22 0.042(5) 0.038(4) 0.048(5) -0.022(4) 0.025(4) -0.006(4)
C23 0.031(4) 0.019(3) 0.035(4) 0.002(3) 0.009(3) -0.006(3)
C24 0.039(4) 0.027(4) 0.042(5) 0.010(3) 0.008(4) -0.001(3)
C25 0.024(4) 0.054(5) 0.042(5) 0.003(4) 0.011(3) -0.017(4)
C26 0.035(5) 0.067(7) 0.052(6) -0.005(5) 0.006(4) 0.002(4)
C27 0.029(4) 0.028(4) 0.041(5) 0.008(3) 0.003(3) 0.002(3)
C28 0.037(5) 0.041(5) 0.046(5) 0.009(4) 0.003(4) 0.012(4)
C29 0.038(4) 0.039(4) 0.027(4) 0.008(3) 0.008(3) -0.003(3)
C30 0.062(6) 0.061(6) 0.023(4) 0.002(4) 0.011(4) -0.001(5)
C31 0.033(4) 0.037(4) 0.033(4) -0.009(3) 0.008(3) 0.001(3)
C32 0.096(10) 0.094(10) 0.057(8) -0.045(7) 0.020(7) -0.061(9)

loop_
_atom_type_symbol
_atom_type_description
_atom_type_scat_dispersion_real
_atom_type_scat_dispersion_imag
_atom_type_scat_source
C C 0.0181 0.0091 'International Tables Vol C Tables 4.2.6.8 and 6.1.1.4'
H H 0.0000 0.0000 'International Tables Vol C Tables 4.2.6.8 and 6.1.1.4'
O O 0.0492 0.0322 'International Tables Vol C Tables 4.2.6.8 and 6.1.1.4'
P P 0.2955 0.4335 'International Tables Vol C Tables 4.2.6.8 and 6.1.1.4'
V V 0.0687 2.1097 'International Tables Vol C Tables 4.2.6.8 and 6.1.1.4'

loop_
_geom_angle_atom_site_label_1
_geom_angle_atom_site_label_2
_geom_angle_atom_site_label_3
_geom_angle
O7 V1 O10 86.6(2)
O7 V1 O19 83.9(2)
O7 V1 O1 95.1(3)
O8 V1 O7 91.3(2)
O8 V1 O9 90.2(2)
O8 V1 O10 167.3(2)
O8 V1 O19 85.9(2)
O8 V1 O1 95.5(3)
O9 V1 O7 168.6(2)
O9 V1 O10 89.4(2)
O9 V1 O19 85.0(2)
O9 V1 O1 96.0(3)
O10 V1 O19 81.5(2)
O10 V1 O1 97.1(3)
O1 V1 O19 178.3(3)
O1' V1 O7 97.1(18)
O1' V1 O8 101.1(16)
O1' V1 O9 93.6(17)
O1' V1 O10 91.5(16)
O1' V1 O19 172.9(16)
O2 V2 O7 101.0(3)
O2 V2 O11 101.1(3)
O2 V2 O14 100.8(3)
O2 V2 O15 99.5(3)
O2 V2 O19 178.1(3)
O7 V2 O14 86.9(2)
O7 V2 O19 79.4(2)
O11 V2 O7 87.4(2)
O11 V2 O14 158.0(2)
O11 V2 O19 80.7(2)
O14 V2 O19 77.4(2)
O15 V2 O7 159.5(2)
O15 V2 O11 89.0(2)
O15 V2 O14 89.0(2)
O15 V2 O19 80.0(2)
O3 V3 O8 99.3(3)
O3 V3 O11 100.0(3)
O3 V3 O12 101.2(3)
O3 V3 O16 101.4(3)
O3 V3 O19 177.9(3)
O8 V3 O11 87.3(2)
O8 V3 O12 88.7(2)
O8 V3 O16 159.3(2)
O8 V3 O19 79.0(2)
O11 V3 O16 89.0(2)
O11 V3 O19 78.6(2)
O12 V3 O11 158.7(2)
O12 V3 O16 87.5(2)
O12 V3 O19 80.1(2)
O16 V3 O19 80.4(2)
O4 V4 O9 99.5(3)
O4 V4 O12 103.3(3)
O4 V4 O13 99.2(3)
O4 V4 O17 101.4(3)
O4 V4 O19 175.5(3)
O9 V4 O13 85.4(2)
O9 V4 O19 79.2(2)
O12 V4 O9 90.9(2)
O12 V4 O13 157.5(2)
O12 V4 O17 87.8(2)
O12 V4 O19 81.2(2)
O13 V4 O19 76.4(2)
O17 V4 O9 158.8(2)
O17 V4 O13 87.7(2)
O17 V4 O19 79.7(2)
O5 V5 O10 99.3(3)
O5 V5 O13 98.4(3)
O5 V5 O14 99.2(3)
O5 V5 O18 98.6(3)
O5 V5 O19 179.2(3)
O10 V5 O19 80.9(2)
O13 V5 O10 88.3(2)
O13 V5 O14 162.2(2)
O13 V5 O19 80.8(2)
O14 V5 O10 86.8(2)
O14 V5 O19 81.6(2)
O18 V5 O10 162.1(2)
O18 V5 O13 90.0(2)
O18 V5 O14 89.5(2)
O18 V5 O19 81.2(2)
O15 V6 O18 88.1(2)
O15 V6 O19 80.2(2)
O15 V6 O6' 98.5(15)
O16 V6 O15 88.3(2)
O16 V6 O17 90.6(2)
O16 V6 O18 161.0(2)
O16 V6 O19 83.0(2)
O16 V6 O6' 102.8(15)
O17 V6 O15 161.4(2)
O17 V6 O18 87.0(2)
O17 V6 O19 81.2(2)
O17 V6 O6' 99.8(15)
O18 V6 O19 78.0(2)
O6 V6 O15 99.0(4)
O6 V6 O16 100.3(4)
O6 V6 O17 99.4(4)
O6 V6 O18 98.7(4)
O6 V6 O19 176.6(4)
O6' V6 O18 96.2(15)
O6' V6 O19 174.0(15)
V1 O7 V2 105.9(2)
C9 O7 V1 126.8(5)
C9 O7 V2 119.8(5)
V1 O8 V3 106.4(2)
C11 O8 V1 126.3(5)
C11 O8 V3 121.0(5)
V1 O9 V4 106.0(2)
C13 O9 V1 125.7(5)
C13 O9 V4 125.3(5)
V5 O10 V1 105.4(2)
C15 O10 V1 122.1(5)
C15 O10 V5 122.5(5)
V2 O11 V3 111.3(2)
C17 O11 V2 118.5(5)
C17 O11 V3 119.9(5)
V4 O12 V3 110.5(2)
C19 O12 V3 117.8(5)
C19 O12 V4 121.9(5)
V5 O13 V4 111.6(2)
C21 O13 V4 120.0(4)
C21 O13 V5 122.5(5)
V5 O14 V2 109.8(2)
C23 O14 V2 121.6(4)
C23 O14 V5 119.1(5)
V2 O15 V6 109.7(2)
C25 O15 V2 127.4(5)
C25 O15 V6 122.5(5)
V6 O16 V3 108.6(2)
C27 O16 V3 118.8(5)
C27 O16 V6 121.8(5)
V6 O17 V4 109.5(3)
C29 O17 V4 121.1(5)
C29 O17 V6 124.4(5)
V5 O18 V6 109.7(2)
C31 O18 V5 121.9(5)
C31 O18 V6 122.1(5)
V1 O19 V2 90.7(2)
V1 O19 V3 88.7(2)
V1 O19 V4 89.6(2)
V1 O19 V5 92.1(2)
V1 O19 V6 176.7(3)
V2 O19 V3 89.39(19)
V2 O19 V4 177.6(3)
V4 O19 V3 88.27(19)
V5 O19 V2 91.2(2)
V5 O19 V3 179.0(3)
V5 O19 V4 91.2(2)
V5 O19 V6 91.1(2)
V6 O19 V2 90.0(2)
V6 O19 V3 88.03(19)
V6 O19 V4 89.5(2)
P1 O1 V1 174.9(6)
O1 P1 C1 111.5(5)
O1 P1 C2 112.2(5)
O1 P1 C3 114.1(4)
C1 P1 C3 107.3(5)
C2 P1 C1 104.7(6)
C2 P1 C3 106.5(6)
C4 C3 P1 121.3(7)
C4 C3 C8 119.5(8)
C8 C3 P1 119.1(7)
C3 C4 C5 119.2(9)
C6 C5 C4 120.6(9)
C7 C6 C5 119.7(9)
C8 C7 C6 120.5(10)
C7 C8 C3 120.6(9)
P1' O6' V6 174(4)
O6' P1' C1' 110(2)
O6' P1' C2' 117(3)
O6' P1' C3' 113(2)
C1' P1' C3' 107.7(17)
C2' P1' C1' 103(2)
C2' P1' C3' 105.8(19)
C4' C3' P1' 119(2)
C8' C3' P1' 121(2)
C8' C3' C4' 119(2)
C5' C4' C3' 119(3)
C6' C5' C4' 120(3)
C7' C6' C5' 120(3)
C8' C7' C6' 120(3)
C7' C8' C3' 121(3)
O7 C9 C10 110.2(7)
O8 C11 C12 111.8(7)
O9 C13 C14 111.3(7)
O10 C15 C16 111.3(7)
O11 C17 C18 109.3(8)
O12 C19 C20 111.6(7)
O13 C21 C22 110.7(7)
O14 C23 C24 111.1(7)
O15 C25 C26 114.2(8)
O16 C27 C28 110.5(8)
O17 C29 C30 110.7(7)
O18 C31 C32 112.4(8)

loop_
_geom_bond_atom_site_label_1
_geom_bond_atom_site_label_2
_geom_bond_distance
V1 O7 1.983(5)
V1 O8 1.957(5)
V1 O9 1.964(5)
V1 O10 2.032(5)
V1 O19 2.150(6)
V1 O1 2.040(6)
V1 O1' 1.612(13)
V2 O2 1.600(5)
V2 O7 1.999(5)
V2 O11 1.990(5)
V2 O14 2.052(5)
V2 O15 1.980(6)
V2 O19 2.312(6)
V3 O3 1.603(5)
V3 O8 2.002(5)
V3 O11 2.008(5)
V3 O12 2.004(5)
V3 O16 2.008(5)
V3 O19 2.379(6)
V4 O4 1.596(6)
V4 O9 2.004(5)
V4 O12 1.997(5)
V4 O13 2.035(5)
V4 O17 2.001(6)
V4 O19 2.341(6)
V5 O5 1.595(5)
V5 O10 1.948(5)
V5 O13 1.927(5)
V5 O14 1.928(5)
V5 O18 1.926(6)
V5 O19 2.246(6)
V6 O15 1.998(6)
V6 O16 1.988(6)
V6 O17 1.991(5)
V6 O18 2.032(5)
V6 O19 2.289(6)
V6 O6 1.626(6)
V6 O6' 2.015(13)
O7 C9 1.426(9)
O8 C11 1.423(9)
O9 C13 1.416(9)
O10 C15 1.426(9)
O11 C17 1.432(9)
O12 C19 1.428(9)
O13 C21 1.435(9)
O14 C23 1.442(8)
O15 C25 1.425(9)
O16 C27 1.420(9)
O17 C29 1.407(9)
O18 C31 1.431(10)
O1 P1 1.509(6)
P1 C1 1.789(10)
P1 C2 1.784(11)
P1 C3 1.802(9)
C3 C4 1.393(13)
C3 C8 1.395(13)
C4 C5 1.394(14)
C5 C6 1.387(14)
C6 C7 1.379(14)
C7 C8 1.372(14)
O6' P1' 1.455(16)
P1' C1' 1.80(2)
P1' C2' 1.78(2)
P1' C3' 1.81(2)
C3' C4' 1.40(3)
C3' C8' 1.39(3)
C4' C5' 1.40(3)
C5' C6' 1.39(3)
C6' C7' 1.38(3)
C7' C8' 1.36(3)
C9 C10 1.496(13)
C11 C12 1.517(12)
C13 C14 1.499(12)
C15 C16 1.497(12)
C17 C18 1.499(15)
C19 C20 1.500(12)
C21 C22 1.491(11)
C23 C24 1.500(12)
C25 C26 1.467(14)
C27 C28 1.527(12)
C29 C30 1.512(13)
C31 C32 1.473(14)

loop_
_geom_torsion_atom_site_label_1
_geom_torsion_atom_site_label_2
_geom_torsion_atom_site_label_3
_geom_torsion_atom_site_label_4
_geom_torsion
V1 O7 C9 C10 -130.3(7)
V1 O8 C11 C12 123.3(6)
V1 O9 C13 C14 92.9(8)
V1 O10 C15 C16 -136.0(6)
V2 O7 C9 C10 84.4(8)
V2 O11 C17 C18 116.6(9)
V2 O14 C23 C24 -74.3(7)
V2 O15 C25 C26 112.2(8)
V3 O8 C11 C12 -88.4(7)
V3 O11 C17 C18 -101.4(10)
V3 O12 C19 C20 -141.2(6)
V3 O16 C27 C28 -80.0(8)
V4 O9 C13 C14 -109.5(7)
V4 O12 C19 C20 76.1(8)
V4 O13 C21 C22 -112.5(7)
V4 O17 C29 C30 83.5(8)
V5 O10 C15 C16 83.6(8)
V5 O13 C21 C22 96.9(7)
V5 O14 C23 C24 142.8(5)
V5 O18 C31 C32 105.0(10)
V6 O15 C25 C26 -76.3(10)
V6 O16 C27 C28 139.8(6)
V6 O17 C29 C30 -124.2(7)
V6 O18 C31 C32 -105.7(10)
O1 P1 C3 C4 96.6(8)
O1 P1 C3 C8 -82.3(8)
P1 C3 C4 C5 -177.8(9)
P1 C3 C8 C7 177.8(8)
C1 P1 C3 C4 -27.4(9)
C1 P1 C3 C8 153.7(8)
C2 P1 C3 C4 -139.1(8)
C2 P1 C3 C8 42.0(9)
C3 C4 C5 C6 -0.4(17)
C4 C3 C8 C7 -1.1(14)
C4 C5 C6 C7 -0.3(18)
C5 C6 C7 C8 0.3(18)
C6 C7 C8 C3 0.4(16)
C8 C3 C4 C5 1.1(14)
O6' P1' C3' C4' 81(3)
O6' P1' C3' C8' -99(3)
P1' C3' C4' C5' -180.0(3)
P1' C3' C8' C7' 180.0(7)
C1' P1' C3' C4' -40(2)
C1' P1' C3' C8' 140(2)
C2' P1' C3' C4' -150(3)
C2' P1' C3' C8' 30(3)
C3' C4' C5' C6' 0.0(4)
C4' C3' C8' C7' 0.0(9)
C4' C5' C6' C7' 0.1(9)
C5' C6' C7' C8' -0.1(12)
C6' C7' C8' C3' 0.1(12)
C8' C3' C4' C5' 0.0(4)

loop_
_twin_individual_id
_twin_individual_mass_fraction_refined
1 0.703(9)
2 0.297(9)
